data_7221059
loop_
_publ_author_name
'Zheng, Bao-Hua'
'Hao, Xue-Na'
'An, Bo'
'Qiao, Jin-Zhong'
'Hu, Tuo-Ping'

_publ_section_title
;
 Ion template effects of 4,5-dicyanoimidazole in the assembly of a series
 of 3D bimetallic coordination networks
;
_journal_issue 32
_journal_name_full CrystEngComm
_journal_page_first 6103
_journal_paper_doi 10.1039/C5CE01097G
_journal_volume 17
_journal_year 2015
_chemical_formula_moiety '0.07(I), 0.02(C240 H144 Cd24 N192 O48 Rb4)'
_chemical_formula_sum 'C H Cd I N O Rb'
_chemical_formula_weight 367.80
_chemical_name_systematic
;
 ?
;
_space_group_crystal_system cubic
_space_group_IT_number 205
_space_group_name_Hall '-P 2ac 2ab 3'
_space_group_name_H-M_alt 'P a -3'
_symmetry_space_group_name_Hall '-P 2ac 2ab 3'
_symmetry_space_group_name_H-M 'P a -3'
_atom_sites_solution_hydrogens mixed
_audit_creation_date 2014-04-19
_audit_creation_method
;
Olex2 1.2
(compiled 2014.03.20 svn.r2914 for OlexSys, GUI svn.r4816)
;
_audit_update_record
;
2014-04-19 deposited with the CCDC.
2015-06-17 downloaded from the CCDC.
;
_cell_angle_alpha 90
_cell_angle_beta 90
_cell_angle_gamma 90
_cell_formula_units_Z 60
_cell_length_a 20.7438(4)
_cell_length_b 20.7438(4)
_cell_length_c 20.7438(4)
_cell_measurement_reflns_used 9478
_cell_measurement_temperature 296(2)
_cell_measurement_theta_max 25.85
_cell_measurement_theta_min 2.20
_cell_volume 8926.2(3)
_computing_molecular_graphics 'Olex2 (Dolomanov et al., 2009)'
_computing_publication_material 'Olex2 (Dolomanov et al., 2009)'
_computing_structure_refinement 'ShelXL (Sheldrick, 2008)'
_diffrn_ambient_temperature 296.15
_diffrn_measured_fraction_theta_full 0.973
_diffrn_measured_fraction_theta_max 1.000
_diffrn_measurement_device_type 'CCD area detector'
_diffrn_measurement_method 'phi and omega scans'
_diffrn_radiation_monochromator graphite
_diffrn_radiation_type MoK\a
_diffrn_radiation_wavelength 0.71073
_diffrn_reflns_av_R_equivalents 0.0554
_diffrn_reflns_av_unetI/netI 0.0182
_diffrn_reflns_laue_measured_fraction_full 0.973
_diffrn_reflns_laue_measured_fraction_max 1.000
_diffrn_reflns_limit_h_max 24
_diffrn_reflns_limit_h_min -24
_diffrn_reflns_limit_k_max 16
_diffrn_reflns_limit_k_min -24
_diffrn_reflns_limit_l_max 24
_diffrn_reflns_limit_l_min -24
_diffrn_reflns_number 47688
_diffrn_reflns_point_group_measured_fraction_full 0.973
_diffrn_reflns_point_group_measured_fraction_max 1.000
_diffrn_reflns_theta_full 25.242
_diffrn_reflns_theta_max 24.987
_diffrn_reflns_theta_min 1.700
_exptl_absorpt_coefficient_mu 16.854
_exptl_absorpt_correction_type none
_exptl_crystal_density_diffrn 4.105
_exptl_crystal_F_000 9600
_exptl_crystal_size_max 0.2
_exptl_crystal_size_mid 0.2
_exptl_crystal_size_min 0.2
_refine_diff_density_max 0.289
_refine_diff_density_min -0.455
_refine_diff_density_rms 0.058
_refine_ls_extinction_method none
_refine_ls_goodness_of_fit_ref 1.047
_refine_ls_hydrogen_treatment constr
_refine_ls_matrix_type full
_refine_ls_number_parameters 196
_refine_ls_number_reflns 2624
_refine_ls_number_restraints 0
_refine_ls_restrained_S_all 1.047
_refine_ls_R_factor_all 0.0280
_refine_ls_R_factor_gt 0.0204
_refine_ls_shift/su_max 0.001
_refine_ls_shift/su_mean 0.000
_refine_ls_structure_factor_coef Fsqd
_refine_ls_weighting_details 'w=1/[\s^2^(Fo^2^)+(0.0201P)^2^+8.8555P] where P=(Fo^2^+2Fc^2^)/3'
_refine_ls_weighting_scheme calc
_refine_ls_wR_factor_gt 0.0446
_refine_ls_wR_factor_ref 0.0481
_reflns_Friedel_coverage 0.000
_reflns_number_gt 2257
_reflns_number_total 2624
_reflns_threshold_expression 'I > 2\s(I)'
_cod_data_source_file c5ce01097g2.cif
_cod_data_source_block test
_cod_depositor_comments 'Adding full bibliography for 7221052--7221060.cif.'
_cod_original_cell_volume 8926.2(5)
_cod_database_code 7221059
_shelxl_version_number 2013-4
_shelx_space_group_comment
;
The symmetry employed for this shelxl refinement is uniquely defined
by the following loop, which should always be used as a source of
symmetry information in preference to the above space-group names.
They are only intended as comments.
;
_shelx_estimated_absorpt_t_max 0.134
_shelx_estimated_absorpt_t_min 0.134
_olex2_refinement_description
;
1. Fixed Uiso
 At 1.2 times of:
  All C(H) groups
 At 1.5 times of:
  All O(H,H) groups
2.a Rotating group:
 O1(H1A,H1B), O2(H2A,H2B)
2.b Aromatic/amide H refined with riding coordinates:
 C1(H1), C6(H6)
;
_olex2_computing_structure_refinement_long 'ShelXL (Sheldrick, 2008)'

loop_
_space_group_symop_operation_xyz
'x, y, z'
'-x+1/2, -y, z+1/2'
'-x, y+1/2, -z+1/2'
'x+1/2, -y+1/2, -z'
'z, x, y'
'z+1/2, -x+1/2, -y'
'-z+1/2, -x, y+1/2'
'-z, x+1/2, -y+1/2'
'y, z, x'
'-y, z+1/2, -x+1/2'
'y+1/2, -z+1/2, -x'
'-y+1/2, -z, x+1/2'
'-x, -y, -z'
'x-1/2, y, -z-1/2'
'x, -y-1/2, z-1/2'
'-x-1/2, y-1/2, z'
'-z, -x, -y'
'-z-1/2, x-1/2, y'
'z-1/2, x, -y-1/2'
'z, -x-1/2, y-1/2'
'-y, -z, -x'
'y, -z-1/2, x-1/2'
'-y-1/2, z-1/2, x'
'y-1/2, z, -x-1/2'

loop_
_atom_site_label
_atom_site_type_symbol
_atom_site_fract_x
_atom_site_fract_y
_atom_site_fract_z
_atom_site_U_iso_or_equiv
_atom_site_adp_type
_atom_site_occupancy
_atom_site_site_symmetry_order
_atom_site_calc_flag
_atom_site_refinement_flags_posn
_atom_site_refinement_flags_adp
_atom_site_refinement_flags_occupancy
I1 I 1.0000 0.0000 0.0000 0.03983(13) Uani 1 6 d S T P
Cd1 Cd 0.90037(2) 0.06002(2) 0.22561(2) 0.02261(7) Uani 1 1 d . . .
Rb1 Rb 0.5000 0.0000 0.0000 0.0491(2) Uani 1 6 d S T P
O1 O 0.85662(10) 0.16252(9) 0.20504(11) 0.0403(5) Uani 1 1 d . . .
H1A H 0.8162 0.1638 0.2163 0.060 Uiso 1 1 d GR . .
H1B H 0.8774 0.1918 0.2268 0.060 Uiso 1 1 d GR . .
O2 O 0.97077(11) 0.08255(12) 0.14185(10) 0.0461(6) Uani 1 1 d . . .
H2A H 0.9604 0.0608 0.1075 0.069 Uiso 1 1 d GR . .
H2B H 0.9694 0.1234 0.1325 0.069 Uiso 1 1 d GR . .
N1 N 0.82685(11) 0.03847(11) 0.14026(11) 0.0285(5) Uani 1 1 d . . .
N2 N 0.77901(11) 0.06468(12) 0.04628(11) 0.0296(5) Uani 1 1 d . . .
N3 N 0.63452(18) -0.0143(3) 0.0286(2) 0.121(2) Uani 1 1 d . . .
N4 N 0.73216(18) -0.07508(18) 0.22060(16) 0.0704(11) Uani 1 1 d . . .
N5 N 0.83683(11) 0.04409(11) 0.31460(11) 0.0285(5) Uani 1 1 d . . .
N6 N 0.78042(11) -0.01251(11) 0.38863(11) 0.0299(6) Uani 1 1 d . . .
N7 N 0.70345(19) 0.10314(17) 0.48800(19) 0.0819(12) Uani 1 1 d . . .
N8 N 0.80909(17) 0.20990(14) 0.34795(15) 0.0578(9) Uani 1 1 d . . .
C1 C 0.82898(14) 0.07235(14) 0.08544(13) 0.0292(7) Uani 1 1 d . . .
H1 H 0.8632 0.0995 0.0754 0.035 Uiso 1 1 calc R . .
C2 C 0.74086(14) 0.02188(15) 0.07839(14) 0.0332(7) Uani 1 1 d . . .
C3 C 0.77009(14) 0.00586(14) 0.13555(13) 0.0295(6) Uani 1 1 d . . .
C4 C 0.74870(17) -0.03863(17) 0.18309(16) 0.0437(8) Uani 1 1 d . . .
C5 C 0.68130(18) 0.0010(2) 0.05226(18) 0.0618(12) Uani 1 1 d . . .
C6 C 0.82006(13) -0.01358(13) 0.33832(13) 0.0269(6) Uani 1 1 d . . .
H6 H 0.8352 -0.0519 0.3207 0.032 Uiso 1 1 calc R . .
C7 C 0.80473(14) 0.08652(13) 0.35373(14) 0.0291(6) Uani 1 1 d . . .
C8 C 0.80802(16) 0.15506(15) 0.34883(15) 0.0379(7) Uani 1 1 d . . .
C9 C 0.77089(15) 0.05205(14) 0.39858(15) 0.0338(7) Uani 1 1 d . . .
C10 C 0.73250(17) 0.07895(16) 0.44881(18) 0.0487(9) Uani 1 1 d . . .

loop_
_atom_site_aniso_label
_atom_site_aniso_U_11
_atom_site_aniso_U_22
_atom_site_aniso_U_33
_atom_site_aniso_U_23
_atom_site_aniso_U_13
_atom_site_aniso_U_12
I1 0.03983(13) 0.03983(13) 0.03983(13) -0.00097(13) -0.00097(13) -0.00097(13)
Cd1 0.02591(12) 0.02100(11) 0.02091(11) -0.00119(8) 0.00054(8) -0.00092(8)
Rb1 0.0491(2) 0.0491(2) 0.0491(2) 0.0058(2) -0.0058(2) 0.0058(2)
O1 0.0353(12) 0.0264(11) 0.0591(14) -0.0048(10) -0.0092(11) -0.0003(9)
O2 0.0540(15) 0.0505(14) 0.0339(12) -0.0031(11) 0.0103(11) -0.0125(12)
N1 0.0317(14) 0.0303(13) 0.0235(12) 0.0035(10) -0.0051(10) -0.0035(11)
N2 0.0285(13) 0.0361(14) 0.0242(13) 0.0068(10) -0.0033(10) -0.0034(11)
N3 0.052(2) 0.219(6) 0.091(3) 0.054(3) -0.033(2) -0.070(3)
N4 0.082(3) 0.080(3) 0.049(2) 0.0287(19) -0.0059(18) -0.033(2)
N5 0.0343(14) 0.0229(13) 0.0283(13) -0.0002(10) 0.0079(11) -0.0012(10)
N6 0.0357(14) 0.0219(12) 0.0321(14) 0.0002(10) 0.0103(11) -0.0001(10)
N7 0.084(3) 0.066(2) 0.096(3) -0.026(2) 0.053(2) 0.002(2)
N8 0.082(2) 0.0302(17) 0.061(2) -0.0061(15) 0.0145(18) -0.0011(16)
C1 0.0323(16) 0.0287(16) 0.0266(15) 0.0037(12) -0.0035(13) -0.0056(13)
C2 0.0263(16) 0.0433(18) 0.0301(16) 0.0075(14) -0.0034(13) -0.0067(14)
C3 0.0335(16) 0.0317(16) 0.0233(15) 0.0031(12) 0.0005(12) -0.0028(13)
C4 0.046(2) 0.051(2) 0.0335(18) 0.0096(16) -0.0081(16) -0.0129(17)
C5 0.039(2) 0.101(3) 0.044(2) 0.030(2) -0.0079(17) -0.025(2)
C6 0.0308(16) 0.0206(14) 0.0294(15) -0.0012(12) 0.0075(13) 0.0012(12)
C7 0.0318(16) 0.0226(14) 0.0329(16) -0.0036(12) 0.0052(13) 0.0004(12)
C8 0.0454(19) 0.0311(18) 0.0370(18) -0.0055(14) 0.0107(15) -0.0013(15)
C9 0.0340(17) 0.0296(16) 0.0379(17) -0.0046(14) 0.0130(14) -0.0006(13)
C10 0.053(2) 0.0345(18) 0.058(2) -0.0070(17) 0.0252(19) -0.0014(16)

loop_
_atom_type_symbol
_atom_type_description
_atom_type_scat_dispersion_real
_atom_type_scat_dispersion_imag
_atom_type_scat_source
C C 0.0033 0.0016 'International Tables Vol C Tables 4.2.6.8 and 6.1.1.4'
H H 0.0000 0.0000 'International Tables Vol C Tables 4.2.6.8 and 6.1.1.4'
N N 0.0061 0.0033 'International Tables Vol C Tables 4.2.6.8 and 6.1.1.4'
O O 0.0106 0.0060 'International Tables Vol C Tables 4.2.6.8 and 6.1.1.4'
Rb Rb -0.9393 2.9676 'International Tables Vol C Tables 4.2.6.8 and 6.1.1.4'
Cd Cd -0.8075 1.2024 'International Tables Vol C Tables 4.2.6.8 and 6.1.1.4'
I I -0.4742 1.8119 'International Tables Vol C Tables 4.2.6.8 and 6.1.1.4'

loop_
_geom_angle_atom_site_label_1
_geom_angle_atom_site_label_2
_geom_angle_atom_site_label_3
_geom_angle
_geom_angle_site_symmetry_1
_geom_angle_site_symmetry_3
O1 Cd1 N1 77.73(8) . .
O1 Cd1 N6 88.57(8) . 22_665
O2 Cd1 O1 85.69(8) . .
O2 Cd1 N1 83.33(8) . .
O2 Cd1 N2 87.93(8) . 21_656
O2 Cd1 N6 77.87(8) . 22_665
N1 Cd1 N6 157.51(8) . 22_665
N2 Cd1 O1 166.28(8) 21_656 .
N2 Cd1 N1 89.49(8) 21_656 .
N2 Cd1 N6 101.95(8) 21_656 22_665
N5 Cd1 O1 93.13(8) . .
N5 Cd1 O2 174.43(8) . .
N5 Cd1 N1 101.75(8) . .
N5 Cd1 N2 94.35(8) . 21_656
N5 Cd1 N6 96.67(8) . 22_665
N3 Rb1 N3 108.84(14) . 18_655
N3 Rb1 N3 108.84(14) . 24_656
N3 Rb1 N3 180.0(3) 24_656 12_554
N3 Rb1 N3 71.16(14) 13_655 24_656
N3 Rb1 N3 71.16(14) . 12_554
N3 Rb1 N3 71.16(14) . 6
N3 Rb1 N3 108.84(14) 13_655 6
N3 Rb1 N3 71.16(14) 12_554 6
N3 Rb1 N3 180.0(3) 6 18_655
N3 Rb1 N3 180.0 . 13_655
N3 Rb1 N3 108.84(14) 12_554 18_655
N3 Rb1 N3 108.84(14) 24_656 6
N3 Rb1 N3 71.16(14) 24_656 18_655
N3 Rb1 N3 108.84(14) 13_655 12_554
N3 Rb1 N3 71.16(14) 13_655 18_655
C1 N1 Cd1 120.85(18) . .
C1 N1 C3 103.2(2) . .
C3 N1 Cd1 134.52(18) . .
C1 N2 Cd1 125.17(19) . 17_665
C1 N2 C2 103.5(2) . .
C2 N2 Cd1 130.02(19) . 17_665
C5 N3 Rb1 153.4(5) . .
C6 N5 Cd1 125.03(18) . .
C6 N5 C7 103.3(2) . .
C7 N5 Cd1 131.61(18) . .
C6 N6 Cd1 129.25(18) . 19_646
C6 N6 C9 103.0(2) . .
C9 N6 Cd1 127.21(18) . 19_646
N2 C1 N1 115.6(3) . .
N2 C2 C3 108.9(2) . .
N2 C2 C5 121.2(3) . .
C3 C2 C5 129.9(3) . .
N1 C3 C2 108.9(2) . .
N1 C3 C4 122.9(3) . .
C2 C3 C4 128.2(3) . .
N4 C4 C3 178.8(5) . .
N3 C5 C2 176.6(4) . .
N6 C6 N5 115.7(2) . .
N5 C7 C8 125.1(3) . .
C9 C7 N5 108.5(2) . .
C9 C7 C8 126.4(3) . .
N8 C8 C7 176.5(4) . .
N6 C9 C10 125.0(3) . .
C7 C9 N6 109.6(2) . .
C7 C9 C10 125.4(3) . .
N7 C10 C9 176.6(4) . .

loop_
_geom_bond_atom_site_label_1
_geom_bond_atom_site_label_2
_geom_bond_distance
_geom_bond_site_symmetry_2
Cd1 O1 2.351(2) .
Cd1 O2 2.317(2) .
Cd1 N1 2.379(2) .
Cd1 N2 2.323(2) 21_656
Cd1 N5 2.292(2) .
Cd1 N6 2.386(2) 22_665
Rb1 N3 2.868(4) 12_554
Rb1 N3 2.868(4) 6
Rb1 N3 2.868(4) .
Rb1 N3 2.868(4) 13_655
Rb1 N3 2.868(4) 18_655
Rb1 N3 2.868(4) 24_656
N1 C1 1.337(3) .
N1 C3 1.362(4) .
N2 Cd1 2.323(2) 17_665
N2 C1 1.327(3) .
N2 C2 1.363(4) .
N3 C5 1.133(5) .
N4 C4 1.138(4) .
N5 C6 1.340(3) .
N5 C7 1.370(3) .
N6 Cd1 2.386(2) 19_646
N6 C6 1.329(3) .
N6 C9 1.369(4) .
N7 C10 1.130(4) .
N8 C8 1.138(4) .
C2 C3 1.373(4) .
C2 C5 1.417(5) .
C3 C4 1.422(4) .
C7 C8 1.427(4) .
C7 C9 1.367(4) .
C9 C10 1.425(4) .
